data_7200093
loop_
_publ_author_name
'Kendrick, John'
'Gourlay, Matthew D.'
'Neumann, Marcus A.'
'Leusen, Frank J. J.'

_publ_section_title
;
 Predicting spontaneous racemate resolution using recent developments in
 crystal structure prediction
;
_journal_issue 11
_journal_name_full CrystEngComm
_journal_page_first 2391
_journal_page_last 2399
_journal_paper_doi 10.1039/b909038j
_journal_volume 11
_journal_year 2009
_space_group_IT_number 19
_symmetry_cell_setting orthorhombic
_symmetry_Int_Tables_number 19
_symmetry_space_group_name_Hall 'P 2ac 2ab'
_symmetry_space_group_name_H-M 'P 21 21 21'
_cell_angle_alpha 90.000000
_cell_angle_beta 90.000000
_cell_angle_gamma 90.000000
_cell_length_a 6.993373
_cell_length_b 4.974140
_cell_length_c 14.990032
_cell_volume 521.443
_cod_data_source_file 5HMO_enantiopure.cif
_cod_data_source_block 5HMO_E_1
_cod_original_sg_symbol_H-M 'P 2_1 2_1 2_1'
_cod_struct_determination_method theoretical
_cod_database_code 7200093

loop_
_symmetry_equiv_pos_site_id
_symmetry_equiv_pos_as_xyz
1 x,y,z
2 -x+1/2,-y,z+1/2
3 -x,y+1/2,-z+1/2
4 x+1/2,-y+1/2,-z

loop_
_atom_site_label
_atom_site_type_symbol
_atom_site_fract_x
_atom_site_fract_y
_atom_site_fract_z
C46 C 1.451234 0.641668 0.643630
C47 C 1.653196 0.747017 0.621209
O48 O 1.688931 0.645132 0.530700
C49 C 1.555786 0.455258 0.511083
N50 N 1.424824 0.436618 0.575748
O51 O 1.568385 0.323662 0.440420
C52 C 1.811327 0.642848 0.681847
O53 O 1.815878 0.356822 0.685038
H54 H 1.445144 0.556545 0.710977
H55 H 1.341354 0.798506 0.638323
H56 H 1.658070 0.966986 0.618033
H57 H 1.300023 0.328367 0.568497
H58 H 1.949523 0.725861 0.660276
H59 H 1.785575 0.718107 0.749761
H60 H 1.901099 0.294355 0.636656
